data_4026031
loop_
_publ_author_name
'K. V. Sajna'
'Ramesh Kotikalapudi'
'Manab Chakravarty'
'N. N. Bhuvan Kumar'
'K. C. Kumara Swamy'

_publ_section_title
;
 Cycloaddition Reactions of Allenylphosphonates and Related Allenes with
 Dialkyl Acetylenedicarboxylates, 1,3-Diphenylisobenzofuran, and
 Anthracene
;
_journal_name_full 'Journal of Organic Chemistry'
_journal_page_first 920
_journal_page_last 938
_journal_paper_doi 10.1021/jo102240u
_journal_volume 76
_journal_year 2011
_chemical_formula_moiety 'C18 H30 O6 P2'
_chemical_formula_sum 'C18 H30 O6 P2'
_chemical_formula_weight 404.36
_chemical_name_systematic
; 
 ? 
;
_space_group_IT_number 60
_symmetry_cell_setting orthorhombic
_symmetry_space_group_name_Hall '-P 2n 2ab'
_symmetry_space_group_name_H-M 'P b c n'
_atom_sites_solution_hydrogens geom
_atom_sites_solution_primary direct
_atom_sites_solution_secondary difmap
_audit_creation_method SHELXL-97
_cell_angle_alpha 90.00
_cell_angle_beta 90.00
_cell_angle_gamma 90.00
_cell_formula_units_Z 4
_cell_length_a 16.291(6)
_cell_length_b 12.324(4)
_cell_length_c 10.331(4)
_cell_measurement_reflns_used 7951
_cell_measurement_temperature 273(2)
_cell_measurement_theta_max 27.84
_cell_measurement_theta_min 2.50
_cell_volume 2074.2(13)
_computing_cell_refinement 'Bruker SMART'
_computing_data_collection 'Bruker SMART'
_computing_data_reduction 'Bruker SAINT'
_computing_molecular_graphics 'Bruker SHELXTL'
_computing_publication_material 'Bruker SHELXTL'
_computing_structure_refinement 'SHELXL-97 (Sheldrick, 1997)'
_computing_structure_solution 'SHELXS-97 (Sheldrick, 1990)'
_diffrn_ambient_temperature 273(2)
_diffrn_measured_fraction_theta_full 0.987
_diffrn_measured_fraction_theta_max 0.987
_diffrn_measurement_device_type 'CCD area detector'
_diffrn_measurement_method 'phi and omega scans'
_diffrn_radiation_monochromator graphite
_diffrn_radiation_source 'fine-focus sealed tube'
_diffrn_radiation_type MoK\a
_diffrn_radiation_wavelength 0.71073
_diffrn_reflns_av_R_equivalents 0.0304
_diffrn_reflns_av_sigmaI/netI 0.0166
_diffrn_reflns_limit_h_max 20
_diffrn_reflns_limit_h_min -21
_diffrn_reflns_limit_k_max 16
_diffrn_reflns_limit_k_min -16
_diffrn_reflns_limit_l_max 13
_diffrn_reflns_limit_l_min -13
_diffrn_reflns_number 22059
_diffrn_reflns_theta_full 28.23
_diffrn_reflns_theta_max 28.23
_diffrn_reflns_theta_min 2.07
_diffrn_standards_decay_% none
_diffrn_standards_interval_count 'not applicable'
_diffrn_standards_interval_time 'not applicable'
_diffrn_standards_number 'not applicable'
_exptl_absorpt_coefficient_mu 0.239
_exptl_absorpt_correction_T_max 0.9765
_exptl_absorpt_correction_T_min 0.9537
_exptl_absorpt_correction_type empirical
_exptl_absorpt_process_details 'SADABS, Sheldrick(1996)'
_exptl_crystal_colour colorless
_exptl_crystal_density_diffrn 1.295
_exptl_crystal_description block
_exptl_crystal_F_000 864
_exptl_crystal_size_max 0.20
_exptl_crystal_size_mid 0.10
_exptl_crystal_size_min 0.10
_refine_diff_density_max 0.357
_refine_diff_density_min -0.235
_refine_diff_density_rms 0.058
_refine_ls_extinction_method none
_refine_ls_goodness_of_fit_ref 1.102
_refine_ls_hydrogen_treatment constr
_refine_ls_matrix_type full
_refine_ls_number_parameters 121
_refine_ls_number_reflns 2536
_refine_ls_number_restraints 0
_refine_ls_restrained_S_all 1.102
_refine_ls_R_factor_all 0.0531
_refine_ls_R_factor_gt 0.0463
_refine_ls_shift/su_max 0.001
_refine_ls_shift/su_mean 0.000
_refine_ls_structure_factor_coef Fsqd
_refine_ls_weighting_details 'calc w=1/[\s^2^(Fo^2^)+(0.0764P)^2^+0.3573P] where P=(Fo^2^+2Fc^2^)/3'
_refine_ls_weighting_scheme calc
_refine_ls_wR_factor_gt 0.1234
_refine_ls_wR_factor_ref 0.1292
_reflns_number_gt 2212
_reflns_number_total 2536
_reflns_threshold_expression >2sigma(I)
_cod_data_source_file jo102240u_si_002_16.cif
_cod_data_source_block compd-70
_cod_original_cell_volume 2074.1(13)
_cod_database_code 4026031

loop_
_symmetry_equiv_pos_as_xyz
'x, y, z'
'-x+1/2, -y+1/2, z+1/2'
'-x, y, -z+1/2'
'x+1/2, -y+1/2, -z'
'-x, -y, -z'
'x-1/2, y-1/2, -z-1/2'
'x, -y, z-1/2'
'-x-1/2, y-1/2, z'

loop_
_atom_site_label
_atom_site_type_symbol
_atom_site_fract_x
_atom_site_fract_y
_atom_site_fract_z
_atom_site_U_iso_or_equiv
_atom_site_adp_type
_atom_site_occupancy
_atom_site_symmetry_multiplicity
_atom_site_calc_flag
_atom_site_refinement_flags
P1 P 0.66785(2) 0.10587(3) 0.04821(4) 0.03924(16) Uani 1 1 d .
O1 O 0.73263(7) 0.01117(9) 0.05764(12) 0.0491(3) Uani 1 1 d .
O2 O 0.70946(6) 0.20662(9) 0.11561(11) 0.0448(3) Uani 1 1 d .
O3 O 0.64654(8) 0.12803(12) -0.08653(13) 0.0639(4) Uani 1 1 d .
C1 C 0.78127(10) -0.00060(14) 0.17408(19) 0.0505(4) Uani 1 1 d .
H1A H 0.8215 -0.0577 0.1616 0.061 Uiso 1 1 calc R
H1B H 0.7459 -0.0216 0.2453 0.061 Uiso 1 1 calc R
C2 C 0.82504(9) 0.10434(13) 0.20785(18) 0.0448(4) Uani 1 1 d .
C3 C 0.76015(10) 0.19069(14) 0.22983(17) 0.0490(4) Uani 1 1 d .
H3A H 0.7256 0.1695 0.3020 0.059 Uiso 1 1 calc R
H3B H 0.7867 0.2586 0.2522 0.059 Uiso 1 1 calc R
C4 C 0.87235(13) 0.0885(2) 0.3333(2) 0.0722(6) Uani 1 1 d .
H4A H 0.8349 0.0696 0.4014 0.108 Uiso 1 1 calc R
H4B H 0.9003 0.1546 0.3553 0.108 Uiso 1 1 calc R
H4C H 0.9118 0.0314 0.3224 0.108 Uiso 1 1 calc R
C5 C 0.88383(11) 0.13738(16) 0.0987(2) 0.0587(5) Uani 1 1 d .
H5A H 0.9208 0.0786 0.0807 0.088 Uiso 1 1 calc R
H5B H 0.9146 0.2001 0.1248 0.088 Uiso 1 1 calc R
H5C H 0.8528 0.1541 0.0222 0.088 Uiso 1 1 calc R
C6 C 0.58213(8) 0.06228(11) 0.14328(13) 0.0335(3) Uani 1 1 d .
C7 C 0.56029(9) -0.05551(12) 0.12317(15) 0.0397(3) Uani 1 1 d .
H7A H 0.5878 -0.0991 0.1868 0.060 Uiso 1 1 calc R
H7B H 0.5771 -0.0778 0.0382 0.060 Uiso 1 1 calc R
H7C H 0.5020 -0.0647 0.1318 0.060 Uiso 1 1 calc R
C8 C 0.53941(8) 0.13364(11) 0.21280(14) 0.0355(3) Uani 1 1 d .
C9 C 0.54456(10) 0.25740(12) 0.22415(19) 0.0513(4) Uani 1 1 d .
H9A H 0.5510 0.2943 0.1418 0.062 Uiso 1 1 calc R
H9B H 0.5848 0.2825 0.2865 0.062 Uiso 1 1 calc R

loop_
_atom_site_aniso_label
_atom_site_aniso_U_11
_atom_site_aniso_U_22
_atom_site_aniso_U_33
_atom_site_aniso_U_23
_atom_site_aniso_U_13
_atom_site_aniso_U_12
P1 0.0332(2) 0.0492(3) 0.0353(2) -0.00016(14) 0.00196(14) -0.00830(15)
O1 0.0362(6) 0.0515(7) 0.0595(8) -0.0155(5) 0.0057(5) -0.0032(5)
O2 0.0374(6) 0.0405(6) 0.0566(7) 0.0017(5) -0.0056(5) -0.0057(4)
O3 0.0538(7) 0.0989(10) 0.0390(7) 0.0112(7) -0.0010(6) -0.0229(7)
C1 0.0403(8) 0.0469(9) 0.0643(11) 0.0070(7) 0.0054(8) 0.0003(7)
C2 0.0347(8) 0.0524(9) 0.0473(9) 0.0029(7) -0.0015(6) -0.0031(6)
C3 0.0401(8) 0.0550(9) 0.0519(9) -0.0115(7) -0.0054(7) -0.0036(7)
C4 0.0542(11) 0.0999(17) 0.0625(13) 0.0108(11) -0.0151(10) 0.0019(11)
C5 0.0403(9) 0.0660(11) 0.0699(13) 0.0030(9) 0.0108(8) -0.0096(8)
C6 0.0295(6) 0.0381(7) 0.0328(7) 0.0013(5) -0.0024(5) -0.0042(5)
C7 0.0410(8) 0.0388(7) 0.0394(7) -0.0053(6) 0.0015(6) -0.0047(6)
C8 0.0332(7) 0.0356(7) 0.0375(7) 0.0019(5) -0.0007(6) -0.0035(5)
C9 0.0474(9) 0.0367(8) 0.0698(11) -0.0014(7) 0.0098(8) -0.0042(6)

loop_
_atom_type_symbol
_atom_type_description
_atom_type_scat_dispersion_real
_atom_type_scat_dispersion_imag
_atom_type_scat_source
C C 0.0033 0.0016 'International Tables Vol C Tables 4.2.6.8 and 6.1.1.4'
H H 0.0000 0.0000 'International Tables Vol C Tables 4.2.6.8 and 6.1.1.4'
O O 0.0106 0.0060 'International Tables Vol C Tables 4.2.6.8 and 6.1.1.4'
P P 0.1023 0.0942 'International Tables Vol C Tables 4.2.6.8 and 6.1.1.4'

loop_
_geom_angle_atom_site_label_1
_geom_angle_atom_site_label_2
_geom_angle_atom_site_label_3
_geom_angle
_geom_angle_site_symmetry_1
_geom_angle_site_symmetry_3
O3 P1 O1 110.88(8) . .
O3 P1 O2 112.09(8) . .
O1 P1 O2 105.54(6) . .
O3 P1 C6 113.19(7) . .
O1 P1 C6 105.43(7) . .
O2 P1 C6 109.23(7) . .
C1 O1 P1 119.46(10) . .
C3 O2 P1 119.77(10) . .
O1 C1 C2 111.28(13) . .
O1 C1 H1A 109.4 . .
C2 C1 H1A 109.4 . .
O1 C1 H1B 109.4 . .
C2 C1 H1B 109.4 . .
H1A C1 H1B 108.0 . .
C3 C2 C1 107.75(13) . .
C3 C2 C4 108.40(16) . .
C1 C2 C4 108.96(16) . .
C3 C2 C5 111.02(15) . .
C1 C2 C5 110.51(16) . .
C4 C2 C5 110.13(15) . .
O2 C3 C2 111.65(13) . .
O2 C3 H3A 109.3 . .
C2 C3 H3A 109.3 . .
O2 C3 H3B 109.3 . .
C2 C3 H3B 109.3 . .
H3A C3 H3B 108.0 . .
C2 C4 H4A 109.5 . .
C2 C4 H4B 109.5 . .
H4A C4 H4B 109.5 . .
C2 C4 H4C 109.5 . .
H4A C4 H4C 109.5 . .
H4B C4 H4C 109.5 . .
C2 C5 H5A 109.5 . .
C2 C5 H5B 109.5 . .
H5A C5 H5B 109.5 . .
C2 C5 H5C 109.5 . .
H5A C5 H5C 109.5 . .
H5B C5 H5C 109.5 . .
C8 C6 C7 125.90(13) . .
C8 C6 P1 120.36(11) . .
C7 C6 P1 113.40(10) . .
C6 C7 H7A 109.5 . .
C6 C7 H7B 109.5 . .
H7A C7 H7B 109.5 . .
C6 C7 H7C 109.5 . .
H7A C7 H7C 109.5 . .
H7B C7 H7C 109.5 . .
C6 C8 C8 136.50(9) . 3_655
C6 C8 C9 132.08(13) . .
C8 C8 C9 90.44(8) 3_655 .
C8 C9 C9 88.57(8) . 3_655
C8 C9 H9A 113.9 . .
C9 C9 H9A 113.9 3_655 .
C8 C9 H9B 113.9 . .
C9 C9 H9B 113.9 3_655 .
H9A C9 H9B 111.1 . .

loop_
_geom_bond_atom_site_label_1
_geom_bond_atom_site_label_2
_geom_bond_distance
_geom_bond_site_symmetry_2
P1 O3 1.4605(14) .
P1 O1 1.5765(13) .
P1 O2 1.5766(12) .
P1 C6 1.7897(14) .
O1 C1 1.448(2) .
O2 C3 1.454(2) .
C1 C2 1.517(2) .
C1 H1A 0.9700 .
C1 H1B 0.9700 .
C2 C3 1.517(2) .
C2 C4 1.520(3) .
C2 C5 1.535(2) .
C3 H3A 0.9700 .
C3 H3B 0.9700 .
C4 H4A 0.9600 .
C4 H4B 0.9600 .
C4 H4C 0.9600 .
C5 H5A 0.9600 .
C5 H5B 0.9600 .
C5 H5C 0.9600 .
C6 C8 1.332(2) .
C6 C7 1.5090(19) .
C7 H7A 0.9600 .
C7 H7B 0.9600 .
C7 H7C 0.9600 .
C8 C8 1.497(3) 3_655
C8 C9 1.532(2) .
C9 C9 1.547(3) 3_655
C9 H9A 0.9700 .
C9 H9B 0.9700 .
